data_7246012
loop_
_publ_author_name
'Dazem, Cyrielle L. F.'
'Inge, A. Ken'
'Luneau, Dominique'
'\"Ohrstr\"om, Lars'
'Nenwa, Justin'

_publ_section_title
;
 Synthesis, structure and magnetic properties of two
 bis(oxalato)cuprate(ii) salts with pyridinium type counter ions
;
_journal_issue 10
_journal_name_full CrystEngComm
_journal_page_first 1479
_journal_page_last 1485
_journal_paper_doi 10.1039/D2CE01513G
_journal_volume 25
_journal_year 2023
_chemical_formula_moiety 'C2 Cu0.5 O4, C5 H7 N2 O'
_chemical_formula_sum 'C7 H7 Cu0.5 N2 O5'
_chemical_formula_weight 230.92
_space_group_crystal_system triclinic
_space_group_IT_number 2
_space_group_name_Hall '-P 1'
_space_group_name_H-M_alt 'P -1'
_atom_sites_solution_hydrogens mixed
_atom_sites_solution_primary dual
_audit_creation_date 2022-06-18
_audit_creation_method
;
Olex2 1.5-ac5-018
(compiled 2021.09.08 svn.r13c46975 for Rigaku Oxford Diffraction, GUI svn.r6396)
;
_audit_update_record
;
2022-11-04 deposited with the CCDC.	2022-12-16 downloaded from the CCDC.
;
_cell_angle_alpha 86.127(3)
_cell_angle_beta 77.266(4)
_cell_angle_gamma 81.424(4)
_cell_formula_units_Z 2
_cell_length_a 5.0894(3)
_cell_length_b 7.1344(3)
_cell_length_c 11.4050(4)
_cell_measurement_reflns_used 4373
_cell_measurement_temperature 99.9(4)
_cell_measurement_theta_max 75.2020
_cell_measurement_theta_min 3.9190
_cell_volume 399.15(3)
_computing_cell_refinement 'CrysAlisPro 1.171.41.119a (Rigaku OD, 2021)'
_computing_data_collection 'CrysAlisPro 1.171.41.119a (Rigaku OD, 2021)'
_computing_data_reduction 'CrysAlisPro 1.171.41.119a (Rigaku OD, 2021)'
_computing_molecular_graphics 'Olex2 1.5-ac5-018 (Dolomanov et al., 2009)'
_computing_publication_material 'Olex2 1.5-ac5-018 (Dolomanov et al., 2009)'
_computing_structure_refinement 'SHELXL 2016/6 (Sheldrick, 2015)'
_computing_structure_solution 'SHELXT  (Sheldrick, 2015)'
_diffrn_ambient_environment N~2~
_diffrn_ambient_temperature 99.9(4)
_diffrn_detector 'Hybrid Pixel Array Detector'
_diffrn_detector_area_resol_mean 10.0000
_diffrn_detector_type HyPix
_diffrn_measured_fraction_theta_full 0.992
_diffrn_measured_fraction_theta_max 0.954
_diffrn_measurement_details
;
List of Runs (angles in degrees, time in seconds):

  # Type    Start    End  Width  t~exp~   \w     \q     \k     \f   Frames
#--------------------------------------------------------------------------
  1  \w    -29.00  32.00   0.50    0.42    --  -42.95  48.00 159.00  122
  2  \w   -118.00 -29.00   0.50    0.42    --  -42.95 -48.00  11.00  178
  3  \w   -174.00 -90.00   0.50    1.66    -- -104.50 -48.00  11.00  168
  4  \w     95.00 178.00   0.50    1.66    --  109.23  48.00 159.00  166
  5  \w    -15.00  34.00   0.50    0.42    --  -42.95  38.00 -60.00   98
  6  \w    -15.00  34.00   0.50    0.42    --  -42.95  38.00 120.00   98
  7  \w    -32.00  36.00   0.50    0.42    --   42.95 -48.00  11.00  136
  8  \w     29.00  60.00   0.50    0.42    --   42.95  55.00-114.47   62
  9  \w     28.00  60.00   0.50    0.42    --   42.95  59.00 -76.11   64
 10  \w     30.00 118.00   0.50    0.42    --   42.95  48.00 159.00  176
 11  \w      3.00  77.00   0.50    0.42    --   42.95 -99.00-120.00  148
 12  \w      3.00  77.00   0.50    0.42    --   42.95 -99.00  60.00  148
 13  \w   -102.00 -31.00   0.50    1.66    -- -104.50 125.00-180.00  142
 14  \w   -132.00 -89.00   0.50    1.66    -- -104.50 -15.00 -60.00   86
 15  \w    -72.00 -30.00   0.50    1.66    -- -104.50  77.00 -30.00   84
 16  \w   -102.00 -31.00   0.50    1.66    -- -104.50 125.00   0.00  142
 17  \w   -132.00 -89.00   0.50    1.66    -- -104.50 -15.00-150.00   86
 18  \w   -132.00 -89.00   0.50    1.66    -- -104.50 -15.00 -90.00   86
 19  \w    -72.00 -30.00   0.50    1.66    -- -104.50  77.00   0.00   84
 20  \w    -72.00 -30.00   0.50    1.66    -- -104.50  77.00 120.00   84
 21  \w   -174.00 -91.00   0.50    1.66    -- -104.50-125.00-180.00  166
 22  \w    -72.00 -30.00   0.50    1.66    -- -104.50  77.00 150.00   84
 23  \w   -132.00 -89.00   0.50    1.66    -- -104.50 -15.00-120.00   86
 24  \w   -102.00 -31.00   0.50    1.66    -- -104.50 125.00-150.00  142
 25  \w    -72.00 -30.00   0.50    1.66    -- -104.50  77.00-150.00   84
 26  \w   -102.00 -31.00   0.50    1.66    -- -104.50 125.00  90.00  142
 27  \w   -102.00 -31.00   0.50    1.66    -- -104.50 125.00  30.00  142
 28  \w     35.00  93.00   0.50    1.66    --  109.23 -95.00   0.00  116
 29  \w     35.00  93.00   0.50    1.66    --  109.23 -95.00 -60.00  116
 30  \w     95.00 170.00   0.50    1.66    --  109.23  30.00-150.00  150
 31  \w     35.00  93.00   0.50    1.66    --  109.23 -95.00-180.00  116
 32  \w     35.00  95.00   0.50    1.66    --  109.23 -91.00 120.20  120
 33  \w    -15.00  34.00   0.50    0.42    --  -42.95  38.00   0.00   98
 34  \w    -15.00  34.00   0.50    0.42    --  -42.95  38.00-150.00   98
 35  \w     29.00  60.00   0.50    0.42    --   42.95  55.00  42.38   62
 36  \w     27.00  54.00   0.50    0.42    --   42.95  61.00-174.83   54
 37  \w     30.00 118.00   0.50    0.42    --   42.95  48.00 -81.27  176
 38  \w     30.00 117.00   0.50    0.42    --   42.95  50.00 -30.26  174
 39  \w     29.00  60.00   0.50    0.42    --   42.95  56.00   5.49   62
 40  \w     28.00  60.00   0.50    0.42    --   42.95  59.00  91.21   64
 41  \w     28.00  60.00   0.50    0.42    --   42.95  57.00-134.23   64
 42  \w     30.00 120.00   0.50    0.42    --   42.95  38.00  90.00  180
 43  \w   -174.00 -90.00   0.50    1.66    -- -104.50 -45.00 -60.00  168
 44  \w   -174.00 -90.00   0.50    1.66    -- -104.50 -47.00-148.99  168
 45  \w   -174.00 -90.00   0.50    1.66    -- -104.50 -45.00-120.00  168
 46  \w   -173.00 -91.00   0.50    1.66    -- -104.50 -41.00  62.98  164
 47  \w   -174.00 -90.00   0.50    1.66    -- -104.50 -45.00 -90.00  168
 48  \w     95.00 170.00   0.50    1.66    --  109.23  30.00   0.00  150
 49  \w     94.00 139.00   0.50    1.66    --  109.23  15.00 150.00   90
 50  \w     94.00 139.00   0.50    1.66    --  109.23  15.00  60.00   90
 51  \w     94.00 139.00   0.50    1.66    --  109.23  15.00 120.00   90
 52  \w     94.00 139.00   0.50    1.66    --  109.23  15.00  90.00   90
 53  \w     95.00 178.00   0.50    1.66    --  109.23  45.00 150.00  166
;
_diffrn_measurement_device 'four-circle diffractometer'
_diffrn_measurement_device_type 'XtaLAB Synergy R, HyPix'
_diffrn_measurement_method '\w scans'
_diffrn_orient_matrix_type 'CrysAlisPro convention (1999,Acta A55,543-557)'
_diffrn_orient_matrix_UB_11 -0.0944103000
_diffrn_orient_matrix_UB_12 -0.1935536000
_diffrn_orient_matrix_UB_13 -0.0069287000
_diffrn_orient_matrix_UB_21 0.2766171000
_diffrn_orient_matrix_UB_22 -0.0704070000
_diffrn_orient_matrix_UB_23 -0.0814904000
_diffrn_orient_matrix_UB_31 0.1128978000
_diffrn_orient_matrix_UB_32 -0.0730071000
_diffrn_orient_matrix_UB_33 0.1118660000
_diffrn_radiation_monochromator mirror
_diffrn_radiation_probe x-ray
_diffrn_radiation_type 'Cu K\a'
_diffrn_radiation_wavelength 1.54184
_diffrn_reflns_av_R_equivalents 0.0465
_diffrn_reflns_av_unetI/netI 0.0350
_diffrn_reflns_Laue_measured_fraction_full 0.992
_diffrn_reflns_Laue_measured_fraction_max 0.954
_diffrn_reflns_limit_h_max 6
_diffrn_reflns_limit_h_min -6
_diffrn_reflns_limit_k_max 8
_diffrn_reflns_limit_k_min -8
_diffrn_reflns_limit_l_max 14
_diffrn_reflns_limit_l_min -12
_diffrn_reflns_number 6951
_diffrn_reflns_point_group_measured_fraction_full 0.992
_diffrn_reflns_point_group_measured_fraction_max 0.954
_diffrn_reflns_theta_full 67.684
_diffrn_reflns_theta_max 75.404
_diffrn_reflns_theta_min 3.976
_diffrn_source 'Rotating-anode X-ray tube'
_diffrn_source_type 'PhotonJet R (Cu) X-ray Source'
_exptl_absorpt_coefficient_mu 2.623
_exptl_absorpt_correction_T_max 1.000
_exptl_absorpt_correction_T_min 0.827
_exptl_absorpt_correction_type gaussian
_exptl_absorpt_process_details
;
CrysAlisPro 1.171.41.119a (Rigaku Oxford Diffraction, 2021)
Numerical absorption correction based on gaussian integration over
a multifaceted crystal model
Empirical absorption correction using spherical harmonics,
implemented in SCALE3 ABSPACK scaling algorithm.
;
_exptl_crystal_colour 'clear brownish blue'
_exptl_crystal_colour_lustre clear
_exptl_crystal_colour_modifier brownish
_exptl_crystal_colour_primary blue
_exptl_crystal_density_diffrn 1.921
_exptl_crystal_description needle
_exptl_crystal_F_000 235
_exptl_crystal_size_max 0.1
_exptl_crystal_size_mid 0.023
_exptl_crystal_size_min 0.015
_refine_diff_density_max 0.484
_refine_diff_density_min -0.752
_refine_diff_density_rms 0.088
_refine_ls_extinction_method none
_refine_ls_goodness_of_fit_ref 1.093
_refine_ls_hydrogen_treatment mixed
_refine_ls_matrix_type full
_refine_ls_number_parameters 149
_refine_ls_number_reflns 1571
_refine_ls_number_restraints 0
_refine_ls_restrained_S_all 1.093
_refine_ls_R_factor_all 0.0393
_refine_ls_R_factor_gt 0.0359
_refine_ls_shift/su_max 0.000
_refine_ls_shift/su_mean 0.000
_refine_ls_structure_factor_coef Fsqd
_refine_ls_weighting_details 'w=1/[\s^2^(Fo^2^)+(0.0612P)^2^+0.2309P] where P=(Fo^2^+2Fc^2^)/3'
_refine_ls_weighting_scheme calc
_refine_ls_wR_factor_gt 0.0975
_refine_ls_wR_factor_ref 0.0990
_reflns_Friedel_coverage 0.000
_reflns_number_gt 1449
_reflns_number_total 1571
_reflns_threshold_expression 'I > 2\s(I)'
_cod_data_source_file d2ce01513g2.cif
_cod_data_source_block daz10_cu1_auto
_cod_depositor_comments 'Adding full bibliography for 7246009--7246013.cif.'
_cod_original_formula_sum 'C7 H7 Cu0.50 N2 O5'
_cod_database_code 7246012
_shelx_shelxl_version_number 2016/6
_chemical_oxdiff_formula 'C16  H8  Cu1  N2  O10  '
_chemical_oxdiff_usercomment 'brown crystals'
_shelx_space_group_comment
;
The symmetry employed for this shelxl refinement is uniquely defined
by the following loop, which should always be used as a source of
symmetry information in preference to the above space-group names.
They are only intended as comments.
;
_olex2_refinement_description
;
1. Fixed Uiso
 At 1.2 times of:
  All C(H) groups
2.a Aromatic/amide H refined with riding coordinates:
 C9(H9), C10(H10), C11(H11)
;
_olex2_submission_special_instructions 'No special instructions were received'
_oxdiff_exptl_absorpt_empirical_details
;
Empirical correction (ABSPACK) includes:
- Absorption correction using spherical harmonics
- Frame scaling
;
_oxdiff_exptl_absorpt_empirical_full_max 1.790
_oxdiff_exptl_absorpt_empirical_full_min 0.651

loop_
_space_group_symop_operation_xyz
'x, y, z'
'-x, -y, -z'

loop_
_atom_site_label
_atom_site_type_symbol
_atom_site_fract_x
_atom_site_fract_y
_atom_site_fract_z
_atom_site_U_iso_or_equiv
_atom_site_adp_type
_atom_site_occupancy
_atom_site_site_symmetry_order
_atom_site_calc_flag
_atom_site_refinement_flags_posn
_atom_site_refinement_flags_adp
_atom_site_refinement_flags_occupancy
_atom_site_disorder_assembly
_atom_site_disorder_group
Cu1 Cu 1.000000 0.000000 0.500000 0.01495(18) Uani 1 2 d S . P . .
O2 O 1.2421(3) 0.0040(2) 0.34301(14) 0.0147(3) Uani 1 1 d . . . . .
O14 O 0.2484(3) 0.5010(2) 0.34102(15) 0.0181(4) Uani 1 1 d . . . . .
O5 O 0.7230(3) 0.3190(2) 0.24773(14) 0.0163(4) Uani 1 1 d . . . . .
O7 O 1.2453(3) 0.1288(2) 0.15757(15) 0.0194(4) Uani 1 1 d . . . . .
O6 O 0.7570(3) 0.1827(2) 0.42706(14) 0.0169(4) Uani 1 1 d . . . . .
N12 N -0.2650(4) 0.8105(3) 0.23013(18) 0.0147(4) Uani 1 1 d . . . . .
N15 N -0.2254(4) 0.7197(3) 0.42667(18) 0.0168(4) Uani 1 1 d . . . . .
C8 C 0.1251(5) 0.6008(3) 0.2583(2) 0.0134(5) Uani 1 1 d . . . . .
C13 C -0.1281(5) 0.7094(3) 0.3060(2) 0.0135(5) Uani 1 1 d . . . . .
C4 C 0.8464(5) 0.2148(3) 0.3149(2) 0.0133(5) Uani 1 1 d . . . . .
C3 C 1.1359(4) 0.1105(3) 0.2628(2) 0.0135(5) Uani 1 1 d . . . . .
C9 C 0.2202(5) 0.6015(3) 0.1357(2) 0.0163(5) Uani 1 1 d . . . . .
H9 H 0.389248 0.528798 0.102450 0.020 Uiso 1 1 calc R U . . .
C10 C 0.0682(5) 0.7093(3) 0.0591(2) 0.0171(5) Uani 1 1 d . . . . .
H10 H 0.133578 0.709960 -0.025649 0.021 Uiso 1 1 calc R U . . .
C11 C -0.1738(5) 0.8127(3) 0.1082(2) 0.0169(5) Uani 1 1 d . . . . .
H11 H -0.278772 0.886075 0.057700 0.020 Uiso 1 1 calc R U . . .
H12 H -0.438(7) 0.877(5) 0.267(3) 0.027(8) Uiso 1 1 d . . . . .
H14 H 0.404(8) 0.443(5) 0.309(3) 0.037(10) Uiso 1 1 d . . . . .
H15A H -0.407(7) 0.754(4) 0.458(3) 0.022(7) Uiso 1 1 d . . . . .
H15B H -0.151(7) 0.625(5) 0.470(3) 0.032(9) Uiso 1 1 d . . . . .

loop_
_atom_site_aniso_label
_atom_site_aniso_U_11
_atom_site_aniso_U_22
_atom_site_aniso_U_33
_atom_site_aniso_U_23
_atom_site_aniso_U_13
_atom_site_aniso_U_12
Cu1 0.0130(3) 0.0209(3) 0.0082(3) -0.00094(18) -0.00026(17) 0.00373(17)
O2 0.0126(7) 0.0194(8) 0.0105(8) -0.0008(6) -0.0021(6) 0.0018(6)
O14 0.0151(8) 0.0245(9) 0.0118(8) -0.0007(7) -0.0019(6) 0.0055(7)
O5 0.0153(8) 0.0204(8) 0.0115(8) -0.0006(6) -0.0022(6) 0.0022(6)
O7 0.0182(8) 0.0266(9) 0.0113(8) -0.0017(7) -0.0013(6) 0.0017(7)
O6 0.0163(8) 0.0235(8) 0.0089(8) -0.0017(6) 0.0001(6) 0.0006(6)
N12 0.0131(9) 0.0175(9) 0.0125(9) -0.0014(7) -0.0021(7) 0.0006(7)
N15 0.0154(10) 0.0211(10) 0.0112(10) -0.0007(8) -0.0006(8) 0.0027(8)
C8 0.0131(10) 0.0146(10) 0.0119(11) -0.0007(8) -0.0029(8) 0.0007(8)
C13 0.0135(10) 0.0153(10) 0.0122(11) -0.0025(8) -0.0031(8) -0.0018(8)
C4 0.0127(10) 0.0150(10) 0.0121(11) -0.0027(8) -0.0021(8) -0.0019(8)
C3 0.0125(11) 0.0180(10) 0.0099(11) -0.0038(8) -0.0023(8) -0.0009(8)
C9 0.0160(11) 0.0174(11) 0.0136(11) -0.0037(9) 0.0001(9) 0.0006(8)
C10 0.0197(11) 0.0210(11) 0.0099(11) -0.0029(9) -0.0017(9) -0.0019(9)
C11 0.0212(12) 0.0196(11) 0.0104(11) 0.0001(9) -0.0058(9) -0.0013(9)

loop_
_atom_type_symbol
_atom_type_description
_atom_type_scat_dispersion_real
_atom_type_scat_dispersion_imag
_atom_type_scat_source
C C 0.0181 0.0091 'International Tables Vol C Tables 4.2.6.8 and 6.1.1.4'
H H 0.0000 0.0000 'International Tables Vol C Tables 4.2.6.8 and 6.1.1.4'
Cu Cu -1.9646 0.5888 'International Tables Vol C Tables 4.2.6.8 and 6.1.1.4'
N N 0.0311 0.0180 'International Tables Vol C Tables 4.2.6.8 and 6.1.1.4'
O O 0.0492 0.0322 'International Tables Vol C Tables 4.2.6.8 and 6.1.1.4'

loop_
_exptl_crystal_face_index_h
_exptl_crystal_face_index_k
_exptl_crystal_face_index_l
_exptl_crystal_face_perp_dist
1 0 7 0.0153
0 -1 -7 0.0039
0 2 7 0.0098
2 4 0 0.0084
-1 -4 0 0.0113
-3 -1 -4 0.0307
2 0 6 0.0363

loop_
_geom_angle_atom_site_label_1
_geom_angle_atom_site_label_2
_geom_angle_atom_site_label_3
_geom_angle
_geom_angle_site_symmetry_1
_geom_angle_site_symmetry_3
_geom_angle_publ_flag
O2 Cu1 O2 180.0 2_756 . ?
O6 Cu1 O2 84.80(7) 2_756 2_756 ?
O6 Cu1 O2 84.80(7) . . ?
O6 Cu1 O2 95.20(7) . 2_756 ?
O6 Cu1 O2 95.20(7) 2_756 . ?
O6 Cu1 O6 180.0 2_756 . ?
C3 O2 Cu1 113.31(13) . . ?
C4 O6 Cu1 113.51(14) . . ?
C13 N12 C11 123.1(2) . . ?
O14 C8 C13 114.94(19) . . ?
O14 C8 C9 126.1(2) . . ?
C9 C8 C13 118.9(2) . . ?
N12 C13 N15 120.0(2) . . ?
N12 C13 C8 118.7(2) . . ?
N15 C13 C8 121.2(2) . . ?
O5 C4 O6 125.5(2) . . ?
O5 C4 C3 119.52(19) . . ?
O6 C4 C3 114.97(19) . . ?
O2 C3 C4 113.22(18) . . ?
O7 C3 O2 125.0(2) . . ?
O7 C3 C4 121.8(2) . . ?
C8 C9 C10 120.4(2) . . ?
C11 C10 C9 119.1(2) . . ?
C10 C11 N12 119.8(2) . . ?

loop_
_geom_bond_atom_site_label_1
_geom_bond_atom_site_label_2
_geom_bond_distance
_geom_bond_site_symmetry_2
_geom_bond_publ_flag
Cu1 O2 1.9380(15) 2_756 ?
Cu1 O2 1.9380(15) . ?
Cu1 O6 1.9356(17) 2_756 ?
Cu1 O6 1.9356(17) . ?
O2 C3 1.307(3) . ?
O14 C8 1.351(3) . ?
O5 C4 1.237(3) . ?
O7 C3 1.214(3) . ?
O6 C4 1.277(3) . ?
N12 C13 1.337(3) . ?
N12 C11 1.366(3) . ?
N15 C13 1.359(3) . ?
C8 C13 1.417(3) . ?
C8 C9 1.376(3) . ?
C4 C3 1.557(3) . ?
C9 C10 1.408(3) . ?
C10 C11 1.362(3) . ?

loop_
_exptl_oxdiff_crystal_face_indexfrac_h
_exptl_oxdiff_crystal_face_indexfrac_k
_exptl_oxdiff_crystal_face_indexfrac_l
_exptl_oxdiff_crystal_face_x
_exptl_oxdiff_crystal_face_y
_exptl_oxdiff_crystal_face_z
0.6930 -0.0932 7.3747 -0.0985 -0.4027 0.9100
-0.3008 -1.4963 -7.0520 0.3669 0.5968 -0.7136
0.1615 1.6933 6.8904 -0.3907 -0.6361 0.6654
1.5983 4.3021 0.1276 -0.9845 0.1288 -0.1194
-1.4942 -4.3248 0.2343 0.9765 -0.1279 0.1733
-3.1073 -0.9060 -3.9662 0.4962 -0.4725 -0.7284
2.3584 0.1291 6.1651 -0.2904 0.1409 0.9465
